data_7704210
loop_
_publ_author_name
'Dey, Subhayan'
'Buzs\'aki, Daniel'
'Bruhn, Clemens'
'Kelemen, Zsolt'
'Pietschnig, Rudolf'

_publ_section_title
;
 Bulky 1,1'-bisphosphanoferrocenes and their coordination behaviour
 towards Cu(i).
;
_journal_issue 20
_journal_name_full 'Dalton transactions (Cambridge, England : 2003)'
_journal_page_first 6668
_journal_page_last 6681
_journal_paper_doi 10.1039/d0dt00941e
_journal_volume 49
_journal_year 2020
_chemical_formula_moiety 'C28 H30 Br Fe P'
_chemical_formula_sum 'C28 H30 Br Fe P'
_chemical_formula_weight 533.25
_space_group_crystal_system monoclinic
_space_group_IT_number 14
_space_group_name_Hall '-P 2ybc'
_space_group_name_H-M_alt 'P 1 21/c 1'
_atom_sites_solution_hydrogens geom
_atom_sites_solution_primary dual
_audit_creation_date 2019-11-08
_audit_creation_method
;
Olex2 1.2
(compiled 2018.05.29 svn.r3508 for OlexSys, GUI svn.r5506)
;
_audit_update_record
;
2020-01-27 deposited with the CCDC.	2020-04-27 downloaded from the CCDC.
;
_cell_angle_alpha 90
_cell_angle_beta 90.731(3)
_cell_angle_gamma 90
_cell_formula_units_Z 8
_cell_length_a 8.4912(4)
_cell_length_b 23.5605(7)
_cell_length_c 23.4724(9)
_cell_measurement_reflns_used 37053
_cell_measurement_temperature 100(2)
_cell_measurement_theta_max 27.33
_cell_measurement_theta_min 1.23
_cell_volume 4695.4(3)
_computing_molecular_graphics 'Olex2 (Dolomanov et al., 2009)'
_computing_publication_material 'Olex2 (Dolomanov et al., 2009)'
_computing_structure_refinement 'ShelXL (Sheldrick, 2015)'
_computing_structure_solution 'ShelXT (Sheldrick, 2015)'
_diffrn_ambient_temperature 100(2)
_diffrn_detector 'image plate (34 cm diameter)'
_diffrn_detector_area_resol_mean 6.67
_diffrn_detector_type 'STOE Imaging Plate'
_diffrn_measured_fraction_theta_full 0.999
_diffrn_measured_fraction_theta_max 0.999
_diffrn_measurement_details
;
 204 frames, detector distance = 120 mm
;
_diffrn_measurement_device '2-circle diffractometer'
_diffrn_measurement_device_type 'STOE IPDS II'
_diffrn_measurement_method 'rotation method, \w scans'
_diffrn_radiation_collimation '1.2, 0.6 mm diameter, multiple pinhole'
_diffrn_radiation_monochromator 'plane graphite'
_diffrn_radiation_polarisn_norm 270
_diffrn_radiation_probe x-ray
_diffrn_radiation_type MoK\a
_diffrn_radiation_wavelength 0.71073
_diffrn_reflns_av_R_equivalents 0.0286
_diffrn_reflns_av_unetI/netI 0.0270
_diffrn_reflns_Laue_measured_fraction_full 0.999
_diffrn_reflns_Laue_measured_fraction_max 0.999
_diffrn_reflns_limit_h_max 10
_diffrn_reflns_limit_h_min -9
_diffrn_reflns_limit_k_max 29
_diffrn_reflns_limit_k_min -29
_diffrn_reflns_limit_l_max 28
_diffrn_reflns_limit_l_min -28
_diffrn_reflns_number 28237
_diffrn_reflns_point_group_measured_fraction_full 0.999
_diffrn_reflns_point_group_measured_fraction_max 0.999
_diffrn_reflns_theta_full 25.242
_diffrn_reflns_theta_max 25.998
_diffrn_reflns_theta_min 1.225
_diffrn_source 'Genix Mo HF'
_diffrn_source_current 1.000
_diffrn_source_power 0.050
_diffrn_source_voltage 50
_exptl_absorpt_coefficient_mu 2.426
_exptl_absorpt_correction_T_max 0.8802
_exptl_absorpt_correction_T_min 0.4923
_exptl_absorpt_correction_type multi-scan
_exptl_absorpt_process_details
;
STOE X-Red32, absorption correction by Gaussian integration, analogous to
P. Coppens, "The Evaluation of Absorption and Extinction in Single-Crystal
Structure Analysis", published in: F. R. Ahmed (Editor), "Crystallographic
Computing", Munksgaard, Copenhagen (1970), 255 - 270.
Afterwards scaling of reflection intensities was performed within STOE LANA.
J. Koziskova, F. Hahn, J. Richter, J. Kozisek, "Comparison of different
absorption corrections on the model structure of tetrakis(\m~2~-acetato)-
diaqua-di-copper(II)", Acta Chimica Slovaca, vol. 9, no. 2, 2016, pp. 136 - 140.
;
_exptl_crystal_colour yellow
_exptl_crystal_colour_primary yellow
_exptl_crystal_density_diffrn 1.509
_exptl_crystal_description plate
_exptl_crystal_F_000 2192
_exptl_crystal_size_max 0.25
_exptl_crystal_size_mid 0.12
_exptl_crystal_size_min 0.04
_refine_diff_density_max 2.192
_refine_diff_density_min -2.629
_refine_diff_density_rms 0.124
_refine_ls_extinction_method none
_refine_ls_goodness_of_fit_ref 1.025
_refine_ls_hydrogen_treatment constr
_refine_ls_matrix_type full
_refine_ls_number_parameters 571
_refine_ls_number_reflns 9214
_refine_ls_number_restraints 0
_refine_ls_restrained_S_all 1.025
_refine_ls_R_factor_all 0.0705
_refine_ls_R_factor_gt 0.0541
_refine_ls_shift/su_max 0.001
_refine_ls_shift/su_mean 0.000
_refine_ls_structure_factor_coef Fsqd
_refine_ls_weighting_details 'w=1/[\s^2^(Fo^2^)+(0.0592P)^2^+28.9592P] where P=(Fo^2^+2Fc^2^)/3'
_refine_ls_weighting_scheme calc
_refine_ls_wR_factor_gt 0.1310
_refine_ls_wR_factor_ref 0.1470
_reflns_Friedel_coverage 0.000
_reflns_number_gt 7562
_reflns_number_total 9214
_reflns_threshold_expression 'I > 2\s(I)'
_cod_data_source_file d0dt00941e2.cif
_cod_data_source_block i3004
_cod_depositor_comments 'Adding full bibliography for 7704207--7704214.cif.'
_cod_database_code 7704210
_shelx_shelxl_version_number 2014/7
_shelx_space_group_comment
;
The symmetry employed for this shelxl refinement is uniquely defined
by the following loop, which should always be used as a source of
symmetry information in preference to the above space-group names.
They are only intended as comments.
;
_shelx_estimated_absorpt_t_max 0.909
_shelx_estimated_absorpt_t_min 0.582
_olex2_refinement_description
;
1. Fixed Uiso
 At 1.2 times of:
  All C(H) groups
 At 1.5 times of:
  All C(H,H,H) groups
2.a Aromatic/amide H refined with riding coordinates:
 C2(H2), C3(H3), C4(H4), C5(H5), C7(H7), C8(H8), C9(H9), C10(H10), C13(H13),
 C15(H15), C22(H22), C24(H24), C30(H30), C31(H31), C32(H32), C33(H33), C35(H35),
  C36(H36), C37(H37), C38(H38), C41(H41), C43(H43), C50(H50), C52(H52)
2.b Idealised Me refined as rotating group:
 C17(H17A,H17B,H17C), C18(H18A,H18B,H18C), C19(H19A,H19B,H19C), C26(H26A,H26B,
 H26C), C27(H27A,H27B,H27C), C28(H28A,H28B,H28C), C45(H45A,H45B,H45C), C46(H46A,
 H46B,H46C), C47(H47A,H47B,H47C), C54(H54A,H54B,H54C), C55(H55A,H55B,H55C),
 C56(H56A,H56B,H56C)
;
_olex2_submission_special_instructions 'No special instructions were received'

loop_
_space_group_symop_operation_xyz
'x, y, z'
'-x, y+1/2, -z+1/2'
'-x, -y, -z'
'x, -y-1/2, z-1/2'

loop_
_atom_site_label
_atom_site_type_symbol
_atom_site_fract_x
_atom_site_fract_y
_atom_site_fract_z
_atom_site_U_iso_or_equiv
_atom_site_adp_type
_atom_site_occupancy
_atom_site_site_symmetry_order
_atom_site_calc_flag
_atom_site_refinement_flags_posn
_atom_site_refinement_flags_adp
_atom_site_refinement_flags_occupancy
_atom_site_disorder_assembly
_atom_site_disorder_group
Br1 Br 1.41071(6) 0.26280(2) 0.34907(2) 0.03127(14) Uani 1 1 d . . . . .
Fe1 Fe 1.06890(8) 0.24742(3) 0.42941(3) 0.01880(15) Uani 1 1 d . . . . .
P1 P 0.71737(14) 0.21726(5) 0.50242(5) 0.0183(2) Uani 1 1 d . . . . .
C1 C 0.8711(5) 0.20045(18) 0.45273(19) 0.0195(9) Uani 1 1 d . . . . .
C2 C 1.0143(5) 0.16870(19) 0.4605(2) 0.0209(9) Uani 1 1 d . . . . .
H2 H 1.0518 0.1535 0.4957 0.025 Uiso 1 1 calc R . . . .
C3 C 1.0901(6) 0.1638(2) 0.4077(2) 0.0258(10) Uani 1 1 d . . . . .
H3 H 1.1857 0.1441 0.4010 0.031 Uiso 1 1 calc R . . . .
C4 C 0.9986(6) 0.1936(2) 0.3662(2) 0.0256(10) Uani 1 1 d . . . . .
H4 H 1.0220 0.1971 0.3268 0.031 Uiso 1 1 calc R . . . .
C5 C 0.8657(5) 0.21711(19) 0.39404(19) 0.0209(9) Uani 1 1 d . . . . .
H5 H 0.7866 0.2400 0.3766 0.025 Uiso 1 1 calc R . . . .
C6 C 1.2671(6) 0.28731(19) 0.4042(2) 0.0221(9) Uani 1 1 d . . . . .
C7 C 1.1359(6) 0.32350(19) 0.3950(2) 0.0239(10) Uani 1 1 d . . . . .
H7 H 1.1021 0.3389 0.3595 0.029 Uiso 1 1 calc R . . . .
C8 C 1.0642(6) 0.33249(19) 0.4484(2) 0.0226(9) Uani 1 1 d . . . . .
H8 H 0.9728 0.3547 0.4551 0.027 Uiso 1 1 calc R . . . .
C9 C 1.1539(6) 0.30205(19) 0.4909(2) 0.0232(10) Uani 1 1 d . . . . .
H9 H 1.1331 0.3011 0.5305 0.028 Uiso 1 1 calc R . . . .
C10 C 1.2789(6) 0.27369(19) 0.4633(2) 0.0231(10) Uani 1 1 d . . . . .
H10 H 1.3560 0.2500 0.4809 0.028 Uiso 1 1 calc R . . . .
C11 C 0.5761(5) 0.15746(18) 0.50269(18) 0.0180(9) Uani 1 1 d . . . . .
C12 C 0.5641(5) 0.11189(18) 0.46305(19) 0.0205(9) Uani 1 1 d . . . . .
C13 C 0.4426(6) 0.07302(19) 0.4680(2) 0.0229(9) Uani 1 1 d . . . . .
H13 H 0.4370 0.0424 0.4417 0.027 Uiso 1 1 calc R . . . .
C14 C 0.3287(5) 0.07674(19) 0.5097(2) 0.0219(9) Uani 1 1 d . . . . .
C15 C 0.3390(5) 0.12180(19) 0.5474(2) 0.0219(9) Uani 1 1 d . . . . .
H15 H 0.2622 0.1253 0.5763 0.026 Uiso 1 1 calc R . . . .
C16 C 0.4584(5) 0.16227(19) 0.54440(19) 0.0211(9) Uani 1 1 d . . . . .
C17 C 0.6775(6) 0.1015(2) 0.4150(2) 0.0257(10) Uani 1 1 d . . . . .
H17A H 0.6667 0.1319 0.3866 0.039 Uiso 1 1 calc GR . . . .
H17B H 0.6537 0.0649 0.3970 0.039 Uiso 1 1 calc GR . . . .
H17C H 0.7856 0.1011 0.4301 0.039 Uiso 1 1 calc GR . . . .
C18 C 0.1976(6) 0.0340(2) 0.5118(2) 0.0295(11) Uani 1 1 d . . . . .
H18A H 0.1181 0.0432 0.4826 0.044 Uiso 1 1 calc GR . . . .
H18B H 0.1492 0.0350 0.5495 0.044 Uiso 1 1 calc GR . . . .
H18C H 0.2399 -0.0040 0.5047 0.044 Uiso 1 1 calc GR . . . .
C19 C 0.4565(6) 0.21010(19) 0.58668(19) 0.0223(9) Uani 1 1 d . . . . .
H19A H 0.5410 0.2046 0.6149 0.033 Uiso 1 1 calc GR . . . .
H19B H 0.3547 0.2108 0.6059 0.033 Uiso 1 1 calc GR . . . .
H19C H 0.4725 0.2462 0.5668 0.033 Uiso 1 1 calc GR . . . .
C20 C 0.8268(5) 0.21156(19) 0.57090(18) 0.0188(9) Uani 1 1 d . . . . .
C21 C 0.8671(5) 0.26395(19) 0.59641(19) 0.0202(9) Uani 1 1 d . . . . .
C22 C 0.9564(6) 0.2639(2) 0.6464(2) 0.0238(10) Uani 1 1 d . . . . .
H22 H 0.9862 0.2993 0.6627 0.029 Uiso 1 1 calc R . . . .
C23 C 1.0037(6) 0.2142(2) 0.67320(19) 0.0232(10) Uani 1 1 d . . . . .
C24 C 0.9594(6) 0.1634(2) 0.64844(19) 0.0220(9) Uani 1 1 d . . . . .
H24 H 0.9900 0.1290 0.6666 0.026 Uiso 1 1 calc R . . . .
C25 C 0.8716(5) 0.16052(19) 0.59774(19) 0.0202(9) Uani 1 1 d . . . . .
C26 C 0.8131(6) 0.32004(19) 0.5730(2) 0.0248(10) Uani 1 1 d . . . . .
H26A H 0.8430 0.3230 0.5329 0.037 Uiso 1 1 calc GR . . . .
H26B H 0.8627 0.3508 0.5948 0.037 Uiso 1 1 calc GR . . . .
H26C H 0.6984 0.3229 0.5760 0.037 Uiso 1 1 calc GR . . . .
C27 C 1.0948(6) 0.2158(2) 0.7287(2) 0.0312(11) Uani 1 1 d . . . . .
H27A H 1.1616 0.2497 0.7298 0.047 Uiso 1 1 calc GR . . . .
H27B H 1.1610 0.1818 0.7318 0.047 Uiso 1 1 calc GR . . . .
H27C H 1.0213 0.2168 0.7605 0.047 Uiso 1 1 calc GR . . . .
C28 C 0.8283(6) 0.10245(19) 0.57605(19) 0.0234(10) Uani 1 1 d . . . . .
H28A H 0.7166 0.0952 0.5832 0.035 Uiso 1 1 calc GR . . . .
H28B H 0.8925 0.0738 0.5958 0.035 Uiso 1 1 calc GR . . . .
H28C H 0.8476 0.1004 0.5350 0.035 Uiso 1 1 calc GR . . . .
Br2 Br 0.71335(8) 0.32116(4) 0.76095(3) 0.0554(2) Uani 1 1 d . . . . .
Fe2 Fe 0.38782(8) 0.39501(3) 0.71190(3) 0.01999(16) Uani 1 1 d . . . . .
P2 P 0.03595(14) 0.46309(5) 0.67786(5) 0.0199(2) Uani 1 1 d . . . . .
C29 C 0.1919(5) 0.44429(19) 0.72797(19) 0.0206(9) Uani 1 1 d . . . . .
C30 C 0.3335(6) 0.4734(2) 0.74373(19) 0.0225(10) Uani 1 1 d . . . . .
H30 H 0.3677 0.5087 0.7288 0.027 Uiso 1 1 calc R . . . .
C31 C 0.4143(6) 0.4407(2) 0.7853(2) 0.0277(11) Uani 1 1 d . . . . .
H31 H 0.5112 0.4504 0.8035 0.033 Uiso 1 1 calc R . . . .
C32 C 0.3251(6) 0.3909(2) 0.7952(2) 0.0304(11) Uani 1 1 d . . . . .
H32 H 0.3520 0.3616 0.8214 0.037 Uiso 1 1 calc R . . . .
C33 C 0.1902(6) 0.3922(2) 0.7598(2) 0.0262(10) Uani 1 1 d . . . . .
H33 H 0.1116 0.3636 0.7574 0.031 Uiso 1 1 calc R . . . .
C34 C 0.5787(6) 0.3454(2) 0.7015(2) 0.0296(11) Uani 1 1 d . . . . .
C35 C 0.4438(7) 0.3167(2) 0.6810(2) 0.0345(12) Uani 1 1 d . . . . .
H35 H 0.4046 0.2813 0.6942 0.041 Uiso 1 1 calc R . . . .
C36 C 0.3783(6) 0.3506(2) 0.6371(2) 0.0343(12) Uani 1 1 d . . . . .
H36 H 0.2866 0.3420 0.6151 0.041 Uiso 1 1 calc R . . . .
C37 C 0.4734(6) 0.3995(2) 0.6314(2) 0.0314(12) Uani 1 1 d . . . . .
H37 H 0.4560 0.4295 0.6050 0.038 Uiso 1 1 calc R . . . .
C38 C 0.5987(6) 0.3964(2) 0.6716(2) 0.0272(10) Uani 1 1 d . . . . .
H38 H 0.6802 0.4235 0.6773 0.033 Uiso 1 1 calc R . . . .
C39 C -0.1129(5) 0.50613(18) 0.7156(2) 0.0210(9) Uani 1 1 d . . . . .
C40 C -0.2224(6) 0.53324(19) 0.6792(2) 0.0226(10) Uani 1 1 d . . . . .
C41 C -0.3376(6) 0.5686(2) 0.7020(2) 0.0254(10) Uani 1 1 d . . . . .
H41 H -0.4083 0.5877 0.6769 0.030 Uiso 1 1 calc R . . . .
C42 C -0.3519(6) 0.5765(2) 0.7599(2) 0.0289(11) Uani 1 1 d . . . . .
C43 C -0.2489(6) 0.5466(2) 0.7956(2) 0.0270(10) Uani 1 1 d . . . . .
H43 H -0.2599 0.5503 0.8356 0.032 Uiso 1 1 calc R . . . .
C44 C -0.1307(5) 0.51161(19) 0.77487(19) 0.0218(9) Uani 1 1 d . . . . .
C45 C -0.2244(6) 0.5253(2) 0.6155(2) 0.0260(10) Uani 1 1 d . . . . .
H45A H -0.1486 0.5514 0.5982 0.039 Uiso 1 1 calc GR . . . .
H45B H -0.3302 0.5334 0.6004 0.039 Uiso 1 1 calc GR . . . .
H45C H -0.1956 0.4861 0.6064 0.039 Uiso 1 1 calc GR . . . .
C46 C -0.4740(7) 0.6153(2) 0.7843(3) 0.0398(14) Uani 1 1 d . . . . .
H46A H -0.5135 0.6409 0.7544 0.060 Uiso 1 1 calc GR . . . .
H46B H -0.4269 0.6376 0.8153 0.060 Uiso 1 1 calc GR . . . .
H46C H -0.5613 0.5927 0.7990 0.060 Uiso 1 1 calc GR . . . .
C47 C -0.0303(6) 0.4816(2) 0.8190(2) 0.0274(10) Uani 1 1 d . . . . .
H47A H -0.0407 0.4405 0.8141 0.041 Uiso 1 1 calc GR . . . .
H47B H -0.0652 0.4923 0.8572 0.041 Uiso 1 1 calc GR . . . .
H47C H 0.0801 0.4927 0.8144 0.041 Uiso 1 1 calc GR . . . .
C48 C 0.1417(5) 0.51547(19) 0.63382(19) 0.0195(9) Uani 1 1 d . . . . .
C49 C 0.1836(5) 0.4982(2) 0.57896(19) 0.0214(9) Uani 1 1 d . . . . .
C50 C 0.2807(6) 0.5326(2) 0.54618(19) 0.0221(9) Uani 1 1 d . . . . .
H50 H 0.3093 0.5201 0.5092 0.027 Uiso 1 1 calc R . . . .
C51 C 0.3370(5) 0.58463(19) 0.56605(19) 0.0211(9) Uani 1 1 d . . . . .
C52 C 0.2862(5) 0.60249(19) 0.6190(2) 0.0219(9) Uani 1 1 d . . . . .
H52 H 0.3185 0.6388 0.6323 0.026 Uiso 1 1 calc R . . . .
C53 C 0.1902(5) 0.56977(19) 0.65346(19) 0.0211(9) Uani 1 1 d . . . . .
C54 C 0.1253(6) 0.4442(2) 0.5518(2) 0.0264(10) Uani 1 1 d . . . . .
H54A H 0.1264 0.4137 0.5801 0.040 Uiso 1 1 calc GR . . . .
H54B H 0.1940 0.4340 0.5202 0.040 Uiso 1 1 calc GR . . . .
H54C H 0.0176 0.4498 0.5374 0.040 Uiso 1 1 calc GR . . . .
C55 C 0.4492(6) 0.6201(2) 0.5316(2) 0.0268(10) Uani 1 1 d . . . . .
H55A H 0.5560 0.6161 0.5474 0.040 Uiso 1 1 calc GR . . . .
H55B H 0.4170 0.6600 0.5331 0.040 Uiso 1 1 calc GR . . . .
H55C H 0.4473 0.6070 0.4920 0.040 Uiso 1 1 calc GR . . . .
C56 C 0.1422(6) 0.59511(19) 0.70950(19) 0.0225(9) Uani 1 1 d . . . . .
H56A H 0.0300 0.6048 0.7079 0.034 Uiso 1 1 calc GR . . . .
H56B H 0.2040 0.6295 0.7169 0.034 Uiso 1 1 calc GR . . . .
H56C H 0.1614 0.5676 0.7401 0.034 Uiso 1 1 calc GR . . . .

loop_
_atom_site_aniso_label
_atom_site_aniso_U_11
_atom_site_aniso_U_22
_atom_site_aniso_U_33
_atom_site_aniso_U_23
_atom_site_aniso_U_13
_atom_site_aniso_U_12
Br1 0.0301(3) 0.0319(3) 0.0320(3) -0.0046(2) 0.0068(2) -0.0048(2)
Fe1 0.0212(3) 0.0165(3) 0.0186(3) -0.0003(2) 0.0001(2) -0.0018(2)
P1 0.0213(6) 0.0166(5) 0.0168(5) -0.0012(4) -0.0004(4) -0.0005(4)
C1 0.024(2) 0.016(2) 0.019(2) -0.0032(17) -0.0006(18) -0.0039(17)
C2 0.022(2) 0.018(2) 0.023(2) -0.0012(17) -0.0007(18) -0.0029(17)
C3 0.027(2) 0.020(2) 0.031(3) -0.0027(19) 0.006(2) -0.0031(19)
C4 0.028(3) 0.025(2) 0.024(2) -0.0030(19) 0.006(2) -0.006(2)
C5 0.024(2) 0.019(2) 0.020(2) -0.0001(17) 0.0027(18) -0.0037(18)
C6 0.025(2) 0.018(2) 0.023(2) -0.0021(18) 0.0005(19) -0.0055(18)
C7 0.026(2) 0.020(2) 0.025(2) 0.0016(18) -0.0038(19) -0.0012(19)
C8 0.023(2) 0.018(2) 0.027(2) -0.0022(18) -0.0017(19) 0.0004(18)
C9 0.028(2) 0.021(2) 0.021(2) -0.0015(18) -0.0043(19) -0.0056(19)
C10 0.023(2) 0.020(2) 0.026(2) 0.0032(18) -0.0056(19) -0.0023(18)
C11 0.019(2) 0.018(2) 0.017(2) 0.0019(17) -0.0017(17) 0.0015(17)
C12 0.025(2) 0.017(2) 0.020(2) 0.0013(17) -0.0031(18) 0.0015(18)
C13 0.027(2) 0.019(2) 0.023(2) -0.0021(18) -0.0025(19) 0.0009(18)
C14 0.022(2) 0.019(2) 0.024(2) 0.0046(18) -0.0032(18) -0.0016(18)
C15 0.021(2) 0.021(2) 0.024(2) 0.0021(18) 0.0039(18) 0.0007(18)
C16 0.024(2) 0.018(2) 0.021(2) 0.0006(18) 0.0012(18) 0.0017(18)
C17 0.027(2) 0.023(2) 0.028(2) -0.0070(19) 0.003(2) -0.0044(19)
C18 0.027(3) 0.023(2) 0.039(3) 0.000(2) 0.002(2) -0.005(2)
C19 0.026(2) 0.023(2) 0.018(2) -0.0025(18) 0.0031(18) -0.0011(19)
C20 0.020(2) 0.021(2) 0.016(2) -0.0014(17) 0.0032(17) 0.0004(17)
C21 0.021(2) 0.021(2) 0.020(2) -0.0005(17) 0.0028(18) -0.0021(18)
C22 0.027(2) 0.023(2) 0.022(2) -0.0034(18) 0.0002(19) -0.0015(19)
C23 0.023(2) 0.031(2) 0.016(2) 0.0008(18) -0.0013(18) -0.0008(19)
C24 0.028(2) 0.022(2) 0.016(2) 0.0010(17) -0.0009(18) 0.0024(19)
C25 0.023(2) 0.019(2) 0.020(2) -0.0019(17) 0.0032(18) -0.0002(18)
C26 0.027(2) 0.021(2) 0.026(2) -0.0038(19) 0.002(2) -0.0005(19)
C27 0.036(3) 0.035(3) 0.023(2) -0.001(2) -0.011(2) -0.004(2)
C28 0.032(3) 0.019(2) 0.019(2) 0.0005(18) -0.0036(19) 0.0011(19)
Br2 0.0488(4) 0.0854(5) 0.0320(3) 0.0094(3) 0.0037(3) 0.0320(4)
Fe2 0.0232(3) 0.0187(3) 0.0182(3) 0.0003(2) 0.0029(3) 0.0024(3)
P2 0.0227(6) 0.0174(5) 0.0197(6) -0.0005(4) 0.0024(5) -0.0012(4)
C29 0.023(2) 0.019(2) 0.020(2) 0.0011(17) 0.0050(18) 0.0036(18)
C30 0.028(2) 0.022(2) 0.018(2) -0.0027(18) -0.0004(18) 0.0018(19)
C31 0.033(3) 0.031(3) 0.018(2) -0.0033(19) 0.001(2) 0.012(2)
C32 0.040(3) 0.031(3) 0.020(2) 0.006(2) 0.009(2) 0.016(2)
C33 0.033(3) 0.020(2) 0.026(2) 0.0063(19) 0.010(2) 0.0035(19)
C34 0.030(3) 0.032(3) 0.026(3) 0.001(2) 0.006(2) 0.010(2)
C35 0.040(3) 0.024(3) 0.040(3) -0.010(2) 0.014(2) -0.003(2)
C36 0.027(3) 0.045(3) 0.031(3) -0.018(2) -0.004(2) 0.006(2)
C37 0.040(3) 0.036(3) 0.018(2) 0.003(2) 0.008(2) 0.015(2)
C38 0.029(3) 0.029(3) 0.023(2) -0.003(2) 0.008(2) -0.004(2)
C39 0.020(2) 0.017(2) 0.026(2) -0.0023(18) 0.0019(18) -0.0033(17)
C40 0.025(2) 0.019(2) 0.024(2) -0.0018(18) 0.0013(19) -0.0058(18)
C41 0.023(2) 0.021(2) 0.032(3) -0.0018(19) -0.006(2) -0.0001(18)
C42 0.023(2) 0.023(2) 0.041(3) -0.009(2) 0.002(2) 0.0001(19)
C43 0.025(2) 0.028(2) 0.028(3) -0.009(2) 0.003(2) -0.004(2)
C44 0.022(2) 0.021(2) 0.022(2) -0.0029(18) -0.0019(18) -0.0032(18)
C45 0.026(2) 0.025(2) 0.027(3) -0.0002(19) -0.005(2) 0.0010(19)
C46 0.031(3) 0.038(3) 0.050(4) -0.017(3) -0.002(3) 0.007(2)
C47 0.029(3) 0.034(3) 0.019(2) -0.004(2) 0.003(2) 0.003(2)
C48 0.021(2) 0.019(2) 0.019(2) 0.0004(17) -0.0045(18) 0.0000(17)
C49 0.020(2) 0.024(2) 0.021(2) 0.0015(18) -0.0027(18) 0.0018(18)
C50 0.025(2) 0.026(2) 0.015(2) 0.0006(18) -0.0028(18) 0.0009(19)
C51 0.021(2) 0.020(2) 0.022(2) 0.0068(18) -0.0031(18) -0.0004(18)
C52 0.023(2) 0.018(2) 0.025(2) 0.0029(18) -0.0047(19) -0.0013(18)
C53 0.024(2) 0.018(2) 0.021(2) 0.0016(18) -0.0026(18) -0.0001(18)
C54 0.035(3) 0.024(2) 0.020(2) -0.0051(19) 0.002(2) -0.006(2)
C55 0.026(2) 0.026(2) 0.028(3) 0.006(2) -0.002(2) -0.003(2)
C56 0.025(2) 0.020(2) 0.022(2) -0.0025(18) -0.0016(19) 0.0014(18)

loop_
_atom_type_symbol
_atom_type_description
_atom_type_scat_dispersion_real
_atom_type_scat_dispersion_imag
_atom_type_scat_source
C C 0.0033 0.0016 'International Tables Vol C Tables 4.2.6.8 and 6.1.1.4'
H H 0.0000 0.0000 'International Tables Vol C Tables 4.2.6.8 and 6.1.1.4'
Br Br -0.2901 2.4595 'International Tables Vol C Tables 4.2.6.8 and 6.1.1.4'
Fe Fe 0.3463 0.8444 'International Tables Vol C Tables 4.2.6.8 and 6.1.1.4'
P P 0.1023 0.0942 'International Tables Vol C Tables 4.2.6.8 and 6.1.1.4'

loop_
_geom_angle_atom_site_label_1
_geom_angle_atom_site_label_2
_geom_angle_atom_site_label_3
_geom_angle
_geom_angle_site_symmetry_1
_geom_angle_site_symmetry_3
_geom_angle_publ_flag
C2 Fe1 C1 40.63(18) . . ?
C2 Fe1 C7 175.95(19) . . ?
C2 Fe1 C8 143.19(19) . . ?
C2 Fe1 C9 113.27(19) . . ?
C3 Fe1 C1 68.20(18) . . ?
C3 Fe1 C2 40.29(18) . . ?
C3 Fe1 C7 135.99(19) . . ?
C3 Fe1 C8 175.59(19) . . ?
C3 Fe1 C9 138.3(2) . . ?
C4 Fe1 C1 68.41(18) . . ?
C4 Fe1 C2 68.33(19) . . ?
C4 Fe1 C3 40.9(2) . . ?
C4 Fe1 C7 109.74(19) . . ?
C4 Fe1 C8 139.5(2) . . ?
C4 Fe1 C9 176.3(2) . . ?
C4 Fe1 C10 136.1(2) . . ?
C5 Fe1 C1 40.62(17) . . ?
C5 Fe1 C2 68.49(18) . . ?
C5 Fe1 C3 68.72(19) . . ?
C5 Fe1 C4 40.95(18) . . ?
C5 Fe1 C7 112.60(19) . . ?
C5 Fe1 C8 114.35(19) . . ?
C5 Fe1 C9 142.55(19) . . ?
C5 Fe1 C10 176.73(19) . . ?
C6 Fe1 C1 175.57(18) . . ?
C6 Fe1 C2 135.88(19) . . ?
C6 Fe1 C3 107.38(19) . . ?
C6 Fe1 C4 108.27(19) . . ?
C6 Fe1 C5 138.43(18) . . ?
C6 Fe1 C7 40.73(19) . . ?
C6 Fe1 C8 68.22(19) . . ?
C6 Fe1 C9 68.20(19) . . ?
C6 Fe1 C10 41.10(19) . . ?
C7 Fe1 C1 142.58(19) . . ?
C7 Fe1 C8 40.41(19) . . ?
C7 Fe1 C9 68.45(19) . . ?
C8 Fe1 C1 116.21(18) . . ?
C8 Fe1 C9 40.96(19) . . ?
C9 Fe1 C1 115.06(18) . . ?
C10 Fe1 C1 139.47(18) . . ?
C10 Fe1 C2 109.65(19) . . ?
C10 Fe1 C3 108.1(2) . . ?
C10 Fe1 C7 69.06(19) . . ?
C10 Fe1 C8 68.80(19) . . ?
C10 Fe1 C9 40.48(19) . . ?
C1 P1 C11 108.0(2) . . ?
C1 P1 C20 100.7(2) . . ?
C11 P1 C20 105.1(2) . . ?
P1 C1 Fe1 130.0(2) . . ?
C2 C1 Fe1 68.1(2) . . ?
C2 C1 P1 130.5(3) . . ?
C5 C1 Fe1 67.6(3) . . ?
C5 C1 P1 123.1(4) . . ?
C5 C1 C2 106.4(4) . . ?
Fe1 C2 H2 125.2 . . ?
C1 C2 Fe1 71.2(3) . . ?
C1 C2 H2 125.5 . . ?
C3 C2 Fe1 69.6(3) . . ?
C3 C2 C1 109.0(4) . . ?
C3 C2 H2 125.5 . . ?
Fe1 C3 H3 126.3 . . ?
C2 C3 Fe1 70.1(3) . . ?
C2 C3 H3 125.9 . . ?
C2 C3 C4 108.1(4) . . ?
C4 C3 Fe1 69.3(3) . . ?
C4 C3 H3 125.9 . . ?
Fe1 C4 H4 126.2 . . ?
C3 C4 Fe1 69.8(3) . . ?
C3 C4 H4 126.1 . . ?
C5 C4 Fe1 69.5(3) . . ?
C5 C4 C3 107.8(4) . . ?
C5 C4 H4 126.1 . . ?
Fe1 C5 H5 124.5 . . ?
C1 C5 Fe1 71.8(3) . . ?
C1 C5 H5 125.7 . . ?
C4 C5 Fe1 69.6(3) . . ?
C4 C5 C1 108.6(4) . . ?
C4 C5 H5 125.7 . . ?
Br1 C6 Fe1 127.4(2) . . ?
C7 C6 Br1 126.5(4) . . ?
C7 C6 Fe1 70.6(3) . . ?
C7 C6 C10 109.2(4) . . ?
C10 C6 Br1 124.2(4) . . ?
C10 C6 Fe1 70.1(3) . . ?
Fe1 C7 H7 126.7 . . ?
C6 C7 Fe1 68.6(3) . . ?
C6 C7 H7 126.2 . . ?
C8 C7 Fe1 70.0(3) . . ?
C8 C7 C6 107.5(4) . . ?
C8 C7 H7 126.2 . . ?
Fe1 C8 H8 126.3 . . ?
C7 C8 Fe1 69.6(3) . . ?
C7 C8 H8 126.0 . . ?
C7 C8 C9 108.0(4) . . ?
C9 C8 Fe1 69.7(3) . . ?
C9 C8 H8 126.0 . . ?
Fe1 C9 H9 127.2 . . ?
C8 C9 Fe1 69.4(3) . . ?
C8 C9 H9 125.9 . . ?
C10 C9 Fe1 69.1(3) . . ?
C10 C9 C8 108.2(4) . . ?
C10 C9 H9 125.9 . . ?
Fe1 C10 H10 125.8 . . ?
C6 C10 Fe1 68.8(3) . . ?
C6 C10 H10 126.4 . . ?
C9 C10 Fe1 70.5(3) . . ?
C9 C10 C6 107.2(4) . . ?
C9 C10 H10 126.4 . . ?
C12 C11 P1 127.8(3) . . ?
C16 C11 P1 113.9(3) . . ?
C16 C11 C12 117.9(4) . . ?
C11 C12 C17 124.6(4) . . ?
C13 C12 C11 119.4(4) . . ?
C13 C12 C17 115.9(4) . . ?
C12 C13 H13 118.5 . . ?
C12 C13 C14 122.9(4) . . ?
C14 C13 H13 118.5 . . ?
C13 C14 C18 120.3(4) . . ?
C15 C14 C13 117.4(4) . . ?
C15 C14 C18 122.2(4) . . ?
C14 C15 H15 118.9 . . ?
C14 C15 C16 122.2(4) . . ?
C16 C15 H15 118.9 . . ?
C11 C16 C19 122.1(4) . . ?
C15 C16 C11 120.1(4) . . ?
C15 C16 C19 117.8(4) . . ?
C12 C17 H17A 109.5 . . ?
C12 C17 H17B 109.5 . . ?
C12 C17 H17C 109.5 . . ?
H17A C17 H17B 109.5 . . ?
H17A C17 H17C 109.5 . . ?
H17B C17 H17C 109.5 . . ?
C14 C18 H18A 109.5 . . ?
C14 C18 H18B 109.5 . . ?
C14 C18 H18C 109.5 . . ?
H18A C18 H18B 109.5 . . ?
H18A C18 H18C 109.5 . . ?
H18B C18 H18C 109.5 . . ?
C16 C19 H19A 109.5 . . ?
C16 C19 H19B 109.5 . . ?
C16 C19 H19C 109.5 . . ?
H19A C19 H19B 109.5 . . ?
H19A C19 H19C 109.5 . . ?
H19B C19 H19C 109.5 . . ?
C21 C20 P1 114.9(3) . . ?
C25 C20 P1 125.5(3) . . ?
C25 C20 C21 119.6(4) . . ?
C20 C21 C26 122.9(4) . . ?
C22 C21 C20 119.0(4) . . ?
C22 C21 C26 118.1(4) . . ?
C21 C22 H22 118.8 . . ?
C23 C22 C21 122.4(4) . . ?
C23 C22 H22 118.8 . . ?
C22 C23 C27 121.0(4) . . ?
C24 C23 C22 117.7(4) . . ?
C24 C23 C27 121.2(4) . . ?
C23 C24 H24 118.7 . . ?
C23 C24 C25 122.7(4) . . ?
C25 C24 H24 118.7 . . ?
C20 C25 C28 124.2(4) . . ?
C24 C25 C20 118.5(4) . . ?
C24 C25 C28 117.3(4) . . ?
C21 C26 H26A 109.5 . . ?
C21 C26 H26B 109.5 . . ?
C21 C26 H26C 109.5 . . ?
H26A C26 H26B 109.5 . . ?
H26A C26 H26C 109.5 . . ?
H26B C26 H26C 109.5 . . ?
C23 C27 H27A 109.5 . . ?
C23 C27 H27B 109.5 . . ?
C23 C27 H27C 109.5 . . ?
H27A C27 H27B 109.5 . . ?
H27A C27 H27C 109.5 . . ?
H27B C27 H27C 109.5 . . ?
C25 C28 H28A 109.5 . . ?
C25 C28 H28B 109.5 . . ?
C25 C28 H28C 109.5 . . ?
H28A C28 H28B 109.5 . . ?
H28A C28 H28C 109.5 . . ?
H28B C28 H28C 109.5 . . ?
C30 Fe2 C29 40.64(19) . . ?
C31 Fe2 C29 68.30(19) . . ?
C31 Fe2 C30 40.48(19) . . ?
C31 Fe2 C35 138.8(2) . . ?
C31 Fe2 C36 175.8(2) . . ?
C32 Fe2 C29 68.30(19) . . ?
C32 Fe2 C30 68.21(19) . . ?
C32 Fe2 C31 40.6(2) . . ?
C32 Fe2 C35 111.3(2) . . ?
C32 Fe2 C36 142.5(2) . . ?
C33 Fe2 C29 41.03(18) . . ?
C33 Fe2 C30 68.66(19) . . ?
C33 Fe2 C31 68.5(2) . . ?
C33 Fe2 C32 40.5(2) . . ?
C33 Fe2 C35 111.4(2) . . ?
C33 Fe2 C36 115.8(2) . . ?
C33 Fe2 C37 145.3(2) . . ?
C33 Fe2 C38 174.0(2) . . ?
C34 Fe2 C29 176.36(19) . . ?
C34 Fe2 C30 138.8(2) . . ?
C34 Fe2 C31 109.1(2) . . ?
C34 Fe2 C32 108.1(2) . . ?
C34 Fe2 C33 136.0(2) . . ?
C34 Fe2 C35 40.7(2) . . ?
C34 Fe2 C36 67.8(2) . . ?
C34 Fe2 C37 67.7(2) . . ?
C34 Fe2 C38 40.5(2) . . ?
C35 Fe2 C29 139.8(2) . . ?
C35 Fe2 C30 179.3(2) . . ?
C35 Fe2 C36 40.4(2) . . ?
C36 Fe2 C29 114.9(2) . . ?
C36 Fe2 C30 140.2(2) . . ?
C37 Fe2 C29 115.94(19) . . ?
C37 Fe2 C30 112.1(2) . . ?
C37 Fe2 C31 136.0(2) . . ?
C37 Fe2 C32 174.2(2) . . ?
C37 Fe2 C35 68.3(2) . . ?
C37 Fe2 C36 40.6(2) . . ?
C37 Fe2 C38 40.7(2) . . ?
C38 Fe2 C29 142.20(19) . . ?
C38 Fe2 C30 111.0(2) . . ?
C38 Fe2 C31 107.2(2) . . ?
C38 Fe2 C32 133.6(2) . . ?
C38 Fe2 C35 68.9(2) . . ?
C38 Fe2 C36 68.6(2) . . ?
C29 P2 C39 108.7(2) . . ?
C29 P2 C48 99.8(2) . . ?
C48 P2 C39 103.9(2) . . ?
P2 C29 Fe2 126.9(2) . . ?
C30 C29 Fe2 68.9(3) . . ?
C30 C29 P2 131.0(3) . . ?
C30 C29 C33 106.8(4) . . ?
C33 C29 Fe2 68.2(3) . . ?
C33 C29 P2 122.2(4) . . ?
Fe2 C30 H30 125.7 . . ?
C29 C30 Fe2 70.5(3) . . ?
C29 C30 H30 125.8 . . ?
C31 C30 Fe2 69.6(3) . . ?
C31 C30 C29 108.5(4) . . ?
C31 C30 H30 125.8 . . ?
Fe2 C31 H31 126.2 . . ?
C30 C31 Fe2 69.9(3) . . ?
C30 C31 H31 126.0 . . ?
C30 C31 C32 108.0(5) . . ?
C32 C31 Fe2 69.5(3) . . ?
C32 C31 H31 126.0 . . ?
Fe2 C32 H32 126.3 . . ?
C31 C32 Fe2 69.9(3) . . ?
C31 C32 H32 125.7 . . ?
C33 C32 Fe2 69.7(3) . . ?
C33 C32 C31 108.6(4) . . ?
C33 C32 H32 125.7 . . ?
Fe2 C33 H33 125.1 . . ?
C29 C33 Fe2 70.8(3) . . ?
C29 C33 H33 125.9 . . ?
C32 C33 Fe2 69.9(3) . . ?
C32 C33 C29 108.1(4) . . ?
C32 C33 H33 125.9 . . ?
Br2 C34 Fe2 124.6(3) . . ?
C35 C34 Br2 126.1(4) . . ?
C35 C34 Fe2 70.7(3) . . ?
C38 C34 Br2 123.7(4) . . ?
C38 C34 Fe2 70.5(3) . . ?
C38 C34 C35 110.2(5) . . ?
Fe2 C35 H35 126.3 . . ?
C34 C35 Fe2 68.7(3) . . ?
C34 C35 H35 126.7 . . ?
C34 C35 C36 106.7(5) . . ?
C36 C35 Fe2 69.9(3) . . ?
C36 C35 H35 126.7 . . ?
Fe2 C36 H36 126.7 . . ?
C35 C36 Fe2 69.6(3) . . ?
C35 C36 H36 126.0 . . ?
C35 C36 C37 108.0(5) . . ?
C37 C36 Fe2 69.3(3) . . ?
C37 C36 H36 126.0 . . ?
Fe2 C37 H37 126.1 . . ?
C36 C37 Fe2 70.1(3) . . ?
C36 C37 H37 125.7 . . ?
C38 C37 Fe2 69.7(3) . . ?
C38 C37 C36 108.7(5) . . ?
C38 C37 H37 125.7 . . ?
Fe2 C38 H38 126.2 . . ?
C34 C38 Fe2 69.0(3) . . ?
C34 C38 C37 106.4(5) . . ?
C34 C38 H38 126.8 . . ?
C37 C38 Fe2 69.6(3) . . ?
C37 C38 H38 126.8 . . ?
C40 C39 P2 114.1(3) . . ?
C40 C39 C44 118.6(4) . . ?
C44 C39 P2 127.2(4) . . ?
C39 C40 C45 123.0(4) . . ?
C41 C40 C39 119.9(4) . . ?
C41 C40 C45 117.0(4) . . ?
C40 C41 H41 119.0 . . ?
C42 C41 C40 122.0(5) . . ?
C42 C41 H41 119.0 . . ?
C41 C42 C43 117.4(4) . . ?
C41 C42 C46 121.9(5) . . ?
C43 C42 C46 120.6(5) . . ?
C42 C43 H43 118.7 . . ?
C44 C43 C42 122.6(5) . . ?
C44 C43 H43 118.7 . . ?
C39 C44 C47 124.7(4) . . ?
C43 C44 C39 119.1(4) . . ?
C43 C44 C47 116.2(4) . . ?
C40 C45 H45A 109.5 . . ?
C40 C45 H45B 109.5 . . ?
C40 C45 H45C 109.5 . . ?
H45A C45 H45B 109.5 . . ?
H45A C45 H45C 109.5 . . ?
H45B C45 H45C 109.5 . . ?
C42 C46 H46A 109.5 . . ?
C42 C46 H46B 109.5 . . ?
C42 C46 H46C 109.5 . . ?
H46A C46 H46B 109.5 . . ?
H46A C46 H46C 109.5 . . ?
H46B C46 H46C 109.5 . . ?
C44 C47 H47A 109.5 . . ?
C44 C47 H47B 109.5 . . ?
C44 C47 H47C 109.5 . . ?
H47A C47 H47B 109.5 . . ?
H47A C47 H47C 109.5 . . ?
H47B C47 H47C 109.5 . . ?
C49 C48 P2 116.8(3) . . ?
C49 C48 C53 119.0(4) . . ?
C53 C48 P2 124.1(3) . . ?
C48 C49 C54 123.3(4) . . ?
C50 C49 C48 119.9(4) . . ?
C50 C49 C54 116.8(4) . . ?
C49 C50 H50 119.0 . . ?
C49 C50 C51 121.9(4) . . ?
C51 C50 H50 119.0 . . ?
C50 C51 C55 121.6(4) . . ?
C52 C51 C50 117.2(4) . . ?
C52 C51 C55 121.2(4) . . ?
C51 C52 H52 118.5 . . ?
C51 C52 C53 123.0(4) . . ?
C53 C52 H52 118.5 . . ?
C48 C53 C56 124.1(4) . . ?
C52 C53 C48 118.8(4) . . ?
C52 C53 C56 117.2(4) . . ?
C49 C54 H54A 109.5 . . ?
C49 C54 H54B 109.5 . . ?
C49 C54 H54C 109.5 . . ?
H54A C54 H54B 109.5 . . ?
H54A C54 H54C 109.5 . . ?
H54B C54 H54C 109.5 . . ?
C51 C55 H55A 109.5 . . ?
C51 C55 H55B 109.5 . . ?
C51 C55 H55C 109.5 . . ?
H55A C55 H55B 109.5 . . ?
H55A C55 H55C 109.5 . . ?
H55B C55 H55C 109.5 . . ?
C53 C56 H56A 109.5 . . ?
C53 C56 H56B 109.5 . . ?
C53 C56 H56C 109.5 . . ?
H56A C56 H56B 109.5 . . ?
H56A C56 H56C 109.5 . . ?
H56B C56 H56C 109.5 . . ?

loop_
_geom_bond_atom_site_label_1
_geom_bond_atom_site_label_2
_geom_bond_distance
_geom_bond_site_symmetry_2
_geom_bond_publ_flag
Br1 C6 1.880(5) . ?
Fe1 C1 2.090(4) . ?
Fe1 C2 2.049(4) . ?
Fe1 C3 2.043(5) . ?
Fe1 C4 2.037(5) . ?
Fe1 C5 2.035(5) . ?
Fe1 C6 2.023(5) . ?
Fe1 C7 2.050(5) . ?
Fe1 C8 2.054(5) . ?
Fe1 C9 2.058(5) . ?
Fe1 C10 2.039(5) . ?
P1 C1 1.806(5) . ?
P1 C11 1.851(5) . ?
P1 C20 1.851(5) . ?
C1 C2 1.437(6) . ?
C1 C5 1.433(6) . ?
C2 H2 0.9500 . ?
C2 C3 1.409(7) . ?
C3 H3 0.9500 . ?
C3 C4 1.424(7) . ?
C4 H4 0.9500 . ?
C4 C5 1.424(7) . ?
C5 H5 0.9500 . ?
C6 C7 1.418(7) . ?
C6 C10 1.426(6) . ?
C7 H7 0.9500 . ?
C7 C8 1.417(7) . ?
C8 H8 0.9500 . ?
C8 C9 1.438(7) . ?
C9 H9 0.9500 . ?
C9 C10 1.417(7) . ?
C10 H10 0.9500 . ?
C11 C12 1.424(6) . ?
C11 C16 1.412(6) . ?
C12 C13 1.385(7) . ?
C12 C17 1.513(6) . ?
C13 H13 0.9500 . ?
C13 C14 1.388(7) . ?
C14 C15 1.384(7) . ?
C14 C18 1.502(6) . ?
C15 H15 0.9500 . ?
C15 C16 1.394(6) . ?
C16 C19 1.502(6) . ?
C17 H17A 0.9800 . ?
C17 H17B 0.9800 . ?
C17 H17C 0.9800 . ?
C18 H18A 0.9800 . ?
C18 H18B 0.9800 . ?
C18 H18C 0.9800 . ?
C19 H19A 0.9800 . ?
C19 H19B 0.9800 . ?
C19 H19C 0.9800 . ?
C20 C21 1.412(6) . ?
C20 C25 1.408(6) . ?
C21 C22 1.388(7) . ?
C21 C26 1.501(6) . ?
C22 H22 0.9500 . ?
C22 C23 1.387(7) . ?
C23 C24 1.381(7) . ?
C23 C27 1.507(6) . ?
C24 H24 0.9500 . ?
C24 C25 1.398(6) . ?
C25 C28 1.504(6) . ?
C26 H26A 0.9800 . ?
C26 H26B 0.9800 . ?
C26 H26C 0.9800 . ?
C27 H27A 0.9800 . ?
C27 H27B 0.9800 . ?
C27 H27C 0.9800 . ?
C28 H28A 0.9800 . ?
C28 H28B 0.9800 . ?
C28 H28C 0.9800 . ?
Br2 C34 1.882(5) . ?
Fe2 C29 2.068(4) . ?
Fe2 C30 2.046(5) . ?
Fe2 C31 2.042(5) . ?
Fe2 C32 2.036(5) . ?
Fe2 C33 2.033(5) . ?
Fe2 C34 2.015(5) . ?
Fe2 C35 2.042(5) . ?
Fe2 C36 2.046(5) . ?
Fe2 C37 2.035(5) . ?
Fe2 C38 2.035(5) . ?
P2 C29 1.815(5) . ?
P2 C39 1.854(5) . ?
P2 C48 1.850(5) . ?
C29 C30 1.429(7) . ?
C29 C33 1.438(6) . ?
C30 H30 0.9500 . ?
C30 C31 1.414(7) . ?
C31 H31 0.9500 . ?
C31 C32 1.415(8) . ?
C32 H32 0.9500 . ?
C32 C33 1.407(8) . ?
C33 H33 0.9500 . ?
C34 C35 1.410(8) . ?
C34 C38 1.402(7) . ?
C35 H35 0.9500 . ?
C35 C36 1.413(8) . ?
C36 H36 0.9500 . ?
C36 C37 1.415(8) . ?
C37 H37 0.9500 . ?
C37 C38 1.415(8) . ?
C38 H38 0.9500 . ?
C39 C40 1.407(7) . ?
C39 C44 1.408(6) . ?
C40 C41 1.396(7) . ?
C40 C45 1.508(7) . ?
C41 H41 0.9500 . ?
C41 C42 1.379(7) . ?
C42 C43 1.395(7) . ?
C42 C46 1.500(7) . ?
C43 H43 0.9500 . ?
C43 C44 1.391(7) . ?
C44 C47 1.509(7) . ?
C45 H45A 0.9800 . ?
C45 H45B 0.9800 . ?
C45 H45C 0.9800 . ?
C46 H46A 0.9800 . ?
C46 H46B 0.9800 . ?
C46 H46C 0.9800 . ?
C47 H47A 0.9800 . ?
C47 H47B 0.9800 . ?
C47 H47C 0.9800 . ?
C48 C49 1.401(6) . ?
C48 C53 1.419(6) . ?
C49 C50 1.394(7) . ?
C49 C54 1.503(6) . ?
C50 H50 0.9500 . ?
C50 C51 1.395(7) . ?
C51 C52 1.386(7) . ?
C51 C55 1.509(6) . ?
C52 H52 0.9500 . ?
C52 C53 1.389(6) . ?
C53 C56 1.506(6) . ?
C54 H54A 0.9800 . ?
C54 H54B 0.9800 . ?
C54 H54C 0.9800 . ?
C55 H55A 0.9800 . ?
C55 H55B 0.9800 . ?
C55 H55C 0.9800 . ?
C56 H56A 0.9800 . ?
C56 H56B 0.9800 . ?
C56 H56C 0.9800 . ?
